data_7115070
loop_
_publ_author_name
'Lu, Jianjiang'
'Moulton, Brian'
'Zaworotko, Michael J.'
'Bourne, Susan A.'

_publ_section_title
;
 Coexisting covalent and noncovalent nets: parallel interpenetration of a
 puckered rectangular coordination polymer and aromatic noncovalent nets
;
_journal_issue 9
_journal_name_full 'Chemical Communications'
_journal_page_first 861
_journal_paper_doi 10.1039/b102153m
_journal_year 2001
_chemical_formula_sum 'C34 H32 N2 O4 Zn'
_chemical_formula_weight 597.99
_chemical_melting_point 300
_chemical_name_systematic
; 
[1,3-benzenedicarboxylate-1,2-bis(4-pyridyl)ethane-zinc(II)] toluene
solvate  
;
_space_group_IT_number 14
_symmetry_cell_setting monoclinic
_symmetry_space_group_name_Hall '-P 2yn'
_symmetry_space_group_name_H-M 'P 1 21/n 1'
_atom_sites_solution_hydrogens geom
_atom_sites_solution_primary direct
_atom_sites_solution_secondary difmap
_audit_creation_method SHELXL-97
_cell_angle_alpha 90.00
_cell_angle_beta 91.116(5)
_cell_angle_gamma 90.00
_cell_formula_units_Z 4
_cell_length_a 10.243(3)
_cell_length_b 18.317(5)
_cell_length_c 15.391(4)
_cell_measurement_temperature 173(2)
_cell_volume 2887.1(14)
_computing_structure_refinement 'SHELXL-97 (Sheldrick, 1997)'
_computing_structure_solution 'SHELXS-97 (Sheldrick, 1990)'
_diffrn_ambient_temperature 173(2)
_diffrn_measured_fraction_theta_full 0.984
_diffrn_measured_fraction_theta_max 0.984
_diffrn_radiation_monochromator graphite
_diffrn_radiation_source 'fine-focus sealed tube'
_diffrn_radiation_type MoK\a
_diffrn_radiation_wavelength 0.71073
_diffrn_reflns_av_R_equivalents 0.0863
_diffrn_reflns_av_sigmaI/netI 0.1661
_diffrn_reflns_limit_h_max 10
_diffrn_reflns_limit_h_min -11
_diffrn_reflns_limit_k_max 20
_diffrn_reflns_limit_k_min -20
_diffrn_reflns_limit_l_max 16
_diffrn_reflns_limit_l_min -16
_diffrn_reflns_number 11477
_diffrn_reflns_theta_full 23.32
_diffrn_reflns_theta_max 23.32
_diffrn_reflns_theta_min 2.37
_exptl_absorpt_coefficient_mu 0.892
_exptl_crystal_colour colorless
_exptl_crystal_density_diffrn 1.376
_exptl_crystal_density_method 'not measured'
_exptl_crystal_description rod
_exptl_crystal_F_000 1248
_exptl_crystal_size_max 0.3
_exptl_crystal_size_mid 0.2
_exptl_crystal_size_min 0.1
_refine_diff_density_max 1.588
_refine_diff_density_min -0.433
_refine_diff_density_rms 0.116
_refine_ls_extinction_coef 0.0040(10)
_refine_ls_extinction_expression Fc^*^=kFc[1+0.001xFc^2^\l^3^/sin(2\q)]^-1/4^
_refine_ls_extinction_method SHELXL
_refine_ls_goodness_of_fit_ref 1.026
_refine_ls_hydrogen_treatment mixed
_refine_ls_matrix_type full
_refine_ls_number_parameters 302
_refine_ls_number_reflns 4127
_refine_ls_number_restraints 0
_refine_ls_restrained_S_all 1.026
_refine_ls_R_factor_all 0.1545
_refine_ls_R_factor_gt 0.0842
_refine_ls_shift/su_max 0.058
_refine_ls_shift/su_mean 0.009
_refine_ls_structure_factor_coef Fsqd
_refine_ls_weighting_details 'calc w=1/[\s^2^(Fo^2^)+(0.1000P)^2^+0.0000P] where P=(Fo^2^+2Fc^2^)/3'
_refine_ls_weighting_scheme calc
_refine_ls_wR_factor_gt 0.2118
_refine_ls_wR_factor_ref 0.2332
_reflns_number_gt 1904
_reflns_number_total 4127
_reflns_threshold_expression >2sigma(I)
_cod_data_source_file b102153m.txt
_cod_data_source_block 1c
_cod_original_cell_volume 2887.3(13)
_cod_original_sg_symbol_H-M 'P 1 2(1)/n 1'
_cod_database_code 7115070

loop_
_symmetry_equiv_pos_as_xyz
'x, y, z'
'-x+1/2, y+1/2, -z+1/2'
'-x, -y, -z'
'x-1/2, -y-1/2, z-1/2'

loop_
_atom_site_label
_atom_site_type_symbol
_atom_site_fract_x
_atom_site_fract_y
_atom_site_fract_z
_atom_site_U_iso_or_equiv
_atom_site_adp_type
_atom_site_occupancy
_atom_site_symmetry_multiplicity
_atom_site_calc_flag
_atom_site_refinement_flags
Zn1 Zn 0.09900(10) 0.69517(7) 0.04593(7) 0.0434(5) Uani 1 1 d .
O1 O 0.2517(6) 0.7019(4) 0.1227(4) 0.0522(19) Uani 1 1 d .
O2 O 0.3570(7) 0.6183(5) 0.0450(5) 0.072(2) Uani 1 1 d .
O3 O 0.1425(6) 0.7343(4) -0.0663(4) 0.0541(19) Uani 1 1 d .
O4 O -0.0568(6) 0.7015(4) -0.1039(4) 0.061(2) Uani 1 1 d .
C1 C 0.3517(10) 0.6646(7) 0.1045(7) 0.054(3) Uani 1 1 d .
C2 C 0.4715(9) 0.6771(6) 0.1647(6) 0.045(3) Uani 1 1 d .
C3 C 0.4594(8) 0.7182(5) 0.2392(5) 0.036(2) Uani 1 1 d .
H3 H 0.3785 0.7413 0.2510 0.043 Uiso 1 1 calc R
C4 C 0.5642(9) 0.7265(5) 0.2975(6) 0.042(3) Uani 1 1 d .
C5 C 0.6849(8) 0.6955(6) 0.2768(6) 0.048(3) Uani 1 1 d .
H5 H 0.7578 0.7011 0.3153 0.058 Uiso 1 1 calc R
C6 C 0.6980(9) 0.6565(6) 0.1993(6) 0.052(3) Uani 1 1 d .
H6 H 0.7799 0.6360 0.1846 0.062 Uiso 1 1 calc R
C7 C 0.5907(9) 0.6479(6) 0.1443(6) 0.052(3) Uani 1 1 d .
H7 H 0.5996 0.6215 0.0916 0.062 Uiso 1 1 calc R
C8 C 0.0465(10) 0.7324(6) -0.1198(6) 0.045(3) Uani 1 1 d .
N11 N 0.0088(7) 0.5993(4) 0.0745(5) 0.039(2) Uani 1 1 d .
C11 C -0.0949(9) 0.5726(6) 0.0309(6) 0.049(3) Uani 1 1 d .
H11 H -0.1200 0.5938 -0.0232 0.059 Uiso 1 1 calc R
C12 C -0.1663(10) 0.5149(6) 0.0626(7) 0.052(3) Uani 1 1 d .
H12 H -0.2389 0.4971 0.0297 0.062 Uiso 1 1 calc R
C13 C -0.1349(11) 0.4833(6) 0.1394(8) 0.060(3) Uani 1 1 d .
C14 C -0.0241(9) 0.5084(6) 0.1827(7) 0.054(3) Uani 1 1 d .
H14 H 0.0044 0.4870 0.2360 0.065 Uiso 1 1 calc R
C15 C 0.0437(9) 0.5653(6) 0.1463(7) 0.053(3) Uani 1 1 d .
H15 H 0.1214 0.5810 0.1753 0.064 Uiso 1 1 calc R
C16 C -0.2186(12) 0.4229(7) 0.1806(8) 0.085(4) Uani 1 1 d .
H16A H -0.3092 0.4282 0.1579 0.102 Uiso 1 1 calc R
H16B H -0.1859 0.3752 0.1601 0.102 Uiso 1 1 calc R
C17 C -0.223(2) 0.4205(11) 0.2660(9) 0.208(12) Uani 1 1 d .
H17A H -0.2450 0.4701 0.2866 0.250 Uiso 1 1 calc R
H17B H -0.1336 0.4095 0.2881 0.250 Uiso 1 1 calc R
C18 C -0.1834(15) 0.8666(8) 0.1909(8) 0.101(5) Uani 1 1 d .
C19 C -0.2058(12) 0.8430(8) 0.1103(8) 0.084(4) Uani 1 1 d .
H19 H -0.2806 0.8613 0.0800 0.100 Uiso 1 1 calc R
C20 C -0.1299(11) 0.7951(7) 0.0689(7) 0.071(4) Uani 1 1 d .
H20 H -0.1532 0.7801 0.0115 0.085 Uiso 1 1 calc R
C21 C 0.0028(12) 0.7872(7) 0.1888(8) 0.092(5) Uani 1 1 d .
H21 H 0.0783 0.7679 0.2172 0.110 Uiso 1 1 calc R
C22 C -0.0747(15) 0.8332(8) 0.2341(9) 0.121(6) Uani 1 1 d .
H22 H -0.0567 0.8429 0.2938 0.145 Uiso 1 1 calc R
N21 N -0.0212(8) 0.7680(5) 0.1074(5) 0.052(2) Uani 1 1 d .
C31 C -0.5227(19) 0.8927(11) -0.0722(12) 0.110(7) Uiso 0.805(11) 1 d P
C32 C -0.5527(16) 0.8236(9) -0.0494(10) 0.083(5) Uiso 0.805(11) 1 d P
H32 H -0.6324 0.8134 -0.0212 0.100 Uiso 0.805(11) 1 calc PR
C33 C -0.4646(18) 0.7667(11) -0.0678(11) 0.103(6) Uiso 0.805(11) 1 d P
H33 H -0.4868 0.7183 -0.0517 0.124 Uiso 0.805(11) 1 calc PR
C34 C -0.363(2) 0.7770(13) -0.1031(13) 0.132(8) Uiso 0.805(11) 1 d P
H34 H -0.3083 0.7368 -0.1163 0.158 Uiso 0.805(11) 1 calc PR
C35 C -0.3266(16) 0.8429(10) -0.1236(10) 0.086(5) Uiso 0.805(11) 1 d P
H35 H -0.2442 0.8474 -0.1504 0.103 Uiso 0.805(11) 1 calc PR
C36 C -0.3906(15) 0.9033(9) -0.1113(9) 0.095(6) Uiso 0.805(11) 1 d P
H36 H -0.3569 0.9500 -0.1258 0.114 Uiso 0.805(11) 1 calc PR
C37 C -0.5977(15) 0.9423(9) -0.0542(9) 0.30(2) Uiso 0.805(11) 1 d PR
H37A H -0.6714 0.9225 -0.0221 0.452 Uiso 0.805(11) 1 calc PR
H37B H -0.6301 0.9654 -0.1078 0.452 Uiso 0.805(11) 1 calc PR
H37C H -0.5516 0.9785 -0.0183 0.452 Uiso 0.805(11) 1 calc PR
C41 C 0.096(3) 0.9981(15) 0.165(2) 0.157(10) Uiso 0.762(12) 1 d P
C42 C 0.106(2) 0.9960(14) 0.2447(18) 0.152(10) Uiso 0.762(12) 1 d P
H42 H 0.0534 1.0288 0.2769 0.183 Uiso 0.762(12) 1 calc PR
C43 C 0.196(3) 0.9441(16) 0.2961(19) 0.184(12) Uiso 0.762(12) 1 d P
H43 H 0.2004 0.9498 0.3574 0.221 Uiso 0.762(12) 1 calc PR
C44 C 0.264(2) 0.8947(12) 0.2635(14) 0.121(8) Uiso 0.762(12) 1 d P
H44 H 0.3195 0.8621 0.2951 0.145 Uiso 0.762(12) 1 calc PR
C45 C 0.246(2) 0.8954(12) 0.1720(14) 0.126(8) Uiso 0.762(12) 1 d P
H45 H 0.3014 0.8624 0.1422 0.151 Uiso 0.762(12) 1 calc PR
C46 C 0.162(2) 0.9363(12) 0.1166(14) 0.125(8) Uiso 0.762(12) 1 d P
H46 H 0.1482 0.9262 0.0566 0.150 Uiso 0.762(12) 1 calc PR
C47 C 0.007(3) 1.0310(15) 0.1139(17) 0.183(12) Uiso 0.762(12) 1 d P
H47A H -0.0673 1.0462 0.1487 0.274 Uiso 0.762(12) 1 calc PR
H47B H -0.0230 0.9970 0.0685 0.274 Uiso 0.762(12) 1 calc PR
H47C H 0.0462 1.0740 0.0868 0.274 Uiso 0.762(12) 1 calc PR

loop_
_atom_site_aniso_label
_atom_site_aniso_U_11
_atom_site_aniso_U_22
_atom_site_aniso_U_33
_atom_site_aniso_U_23
_atom_site_aniso_U_13
_atom_site_aniso_U_12
Zn1 0.0293(6) 0.0584(8) 0.0422(7) -0.0009(7) -0.0051(4) 0.0003(7)
O1 0.028(4) 0.084(6) 0.044(4) -0.001(4) -0.006(3) 0.001(4)
O2 0.047(5) 0.102(7) 0.065(5) -0.014(5) -0.015(4) -0.004(4)
O3 0.045(4) 0.074(5) 0.043(4) 0.013(4) -0.011(3) 0.005(4)
O4 0.036(4) 0.096(6) 0.052(4) 0.018(5) -0.002(3) -0.005(4)
C1 0.041(7) 0.076(9) 0.043(7) 0.002(6) -0.003(6) -0.021(6)
C2 0.033(6) 0.062(8) 0.040(6) 0.006(5) -0.006(5) -0.009(5)
C3 0.026(5) 0.048(7) 0.034(5) 0.002(5) -0.005(4) -0.008(4)
C4 0.039(6) 0.034(6) 0.052(6) 0.005(5) 0.002(5) -0.006(5)
C5 0.025(5) 0.060(7) 0.060(7) -0.008(6) -0.012(5) -0.001(6)
C6 0.035(6) 0.075(8) 0.045(6) -0.026(6) -0.011(5) 0.005(5)
C7 0.039(6) 0.068(8) 0.048(6) -0.016(6) -0.007(5) 0.004(6)
C8 0.042(7) 0.062(7) 0.032(6) -0.003(5) -0.003(5) 0.012(6)
N11 0.030(5) 0.048(6) 0.038(5) 0.000(4) -0.001(4) 0.010(4)
C11 0.028(6) 0.073(8) 0.046(6) -0.010(6) -0.004(5) 0.001(6)
C12 0.037(6) 0.069(8) 0.048(7) -0.015(6) -0.006(5) -0.007(6)
C13 0.054(8) 0.051(8) 0.077(9) -0.025(7) 0.018(7) -0.004(6)
C14 0.043(7) 0.064(8) 0.054(7) 0.011(6) -0.004(6) 0.003(6)
C15 0.036(6) 0.063(8) 0.060(7) 0.002(6) -0.009(6) -0.005(6)
C16 0.083(10) 0.088(10) 0.087(10) -0.024(8) 0.038(8) -0.034(8)
C17 0.29(3) 0.27(3) 0.068(11) 0.023(13) 0.023(13) -0.23(2)
C18 0.135(13) 0.112(13) 0.055(9) -0.004(8) -0.010(9) 0.058(11)
C19 0.066(8) 0.125(12) 0.060(8) -0.004(8) -0.005(7) 0.046(8)
C20 0.055(7) 0.091(10) 0.067(8) 0.003(7) 0.001(6) 0.032(7)
C21 0.083(9) 0.107(12) 0.084(9) -0.051(9) -0.020(8) 0.043(8)
C22 0.144(14) 0.134(14) 0.083(10) -0.041(10) -0.034(10) 0.076(12)
N21 0.043(5) 0.059(6) 0.053(6) -0.003(5) -0.003(4) 0.008(5)

loop_
_atom_type_symbol
_atom_type_description
_atom_type_scat_dispersion_real
_atom_type_scat_dispersion_imag
_atom_type_scat_source
C C 0.0033 0.0016 'International Tables Vol C Tables 4.2.6.8 and 6.1.1.4'
H H 0.0000 0.0000 'International Tables Vol C Tables 4.2.6.8 and 6.1.1.4'
N N 0.0061 0.0033 'International Tables Vol C Tables 4.2.6.8 and 6.1.1.4'
O O 0.0106 0.0060 'International Tables Vol C Tables 4.2.6.8 and 6.1.1.4'
Zn Zn 0.2839 1.4301 'International Tables Vol C Tables 4.2.6.8 and 6.1.1.4'

loop_
_geom_angle_atom_site_label_1
_geom_angle_atom_site_label_2
_geom_angle_atom_site_label_3
_geom_angle
_geom_angle_site_symmetry_3
O3 Zn1 O1 108.8(3) .
O3 Zn1 N11 128.9(3) .
O1 Zn1 N11 106.6(3) .
O3 Zn1 N21 108.7(3) .
O1 Zn1 N21 99.3(3) .
N11 Zn1 N21 100.5(3) .
C1 O1 Zn1 118.4(7) .
C8 O3 Zn1 112.3(6) .
O2 C1 O1 125.1(10) .
O2 C1 C2 119.7(11) .
O1 C1 C2 115.1(10) .
C3 C2 C7 119.7(9) .
C3 C2 C1 119.9(9) .
C7 C2 C1 120.4(10) .
C2 C3 C4 120.9(9) .
C3 C4 C5 118.7(9) .
C3 C4 C8 119.9(9) 4_676
C5 C4 C8 121.3(9) 4_676
C6 C5 C4 120.0(8) .
C5 C6 C7 119.4(9) .
C2 C7 C6 121.0(9) .
O4 C8 O3 122.9(9) .
O4 C8 C4 121.4(9) 4_575
O3 C8 C4 115.7(9) 4_575
C15 N11 C11 116.7(9) .
C15 N11 Zn1 118.3(7) .
C11 N11 Zn1 124.5(7) .
N11 C11 C12 121.6(9) .
C13 C12 C11 121.3(10) .
C12 C13 C14 117.3(10) .
C12 C13 C16 122.9(11) .
C14 C13 C16 119.8(11) .
C15 C14 C13 118.1(10) .
N11 C15 C14 124.8(9) .
C17 C16 C13 117.6(12) .
C16 C17 C18 119.0(13) 2_445
C19 C18 C22 114.5(12) .
C19 C18 C17 120.9(13) 2_455
C22 C18 C17 124.3(12) 2_455
C20 C19 C18 124.4(12) .
C19 C20 N21 120.9(11) .
N21 C21 C22 123.5(12) .
C21 C22 C18 119.0(12) .
C21 N21 C20 117.2(10) .
C21 N21 Zn1 120.5(8) .
C20 N21 Zn1 122.2(7) .
C37 C31 C32 119.3(18) .
C37 C31 C36 125(2) .
C32 C31 C36 115.9(18) .
C33 C32 C31 119.3(18) .
C32 C33 C34 123(2) .
C35 C34 C33 121(2) .
C34 C35 C36 127.2(19) .
C35 C36 C31 114.1(16) .
C42 C41 C46 116(3) .
C42 C41 C47 130(3) .
C46 C41 C47 111(3) .
C41 C42 C43 125(3) .
C44 C43 C42 125(3) .
C43 C44 C45 109(2) .
C46 C45 C44 132(2) .
C45 C46 C41 112(2) .

loop_
_geom_bond_atom_site_label_1
_geom_bond_atom_site_label_2
_geom_bond_distance
_geom_bond_site_symmetry_2
Zn1 O3 1.930(6) .
Zn1 O1 1.945(6) .
Zn1 N11 2.036(8) .
Zn1 N21 2.059(8) .
O1 C1 1.267(12) .
O2 C1 1.250(12) .
O3 C8 1.271(10) .
O4 C8 1.229(11) .
C1 C2 1.540(13) .
C2 C3 1.380(12) .
C2 C7 1.375(12) .
C3 C4 1.394(11) .
C4 C5 1.403(12) .
C4 C8 1.493(13) 4_676
C5 C6 1.399(12) .
C6 C7 1.383(11) .
C8 C4 1.493(13) 4_575
N11 C15 1.312(11) .
N11 C11 1.339(11) .
C11 C12 1.378(13) .
C12 C13 1.350(14) .
C13 C14 1.384(13) .
C13 C16 1.545(15) .
C14 C15 1.377(13) .
C16 C17 1.317(16) .
C17 C18 1.536(17) 2_445
C18 C19 1.330(15) .
C18 C22 1.424(16) .
C18 C17 1.536(17) 2_455
C19 C20 1.342(14) .
C20 N21 1.346(11) .
C21 N21 1.319(13) .
C21 C22 1.360(15) .
C31 C37 1.23(2) .
C31 C32 1.35(2) .
C31 C36 1.50(2) .
C32 C33 1.41(2) .
C33 C34 1.20(2) .
C34 C35 1.30(2) .
C35 C36 1.301(19) .
C41 C42 1.23(3) .
C41 C46 1.52(3) .
C41 C47 1.33(3) .
C42 C43 1.54(3) .
C43 C44 1.26(3) .
C44 C45 1.42(2) .
C45 C46 1.42(2) .

loop_
_geom_torsion_atom_site_label_1
_geom_torsion_atom_site_label_2
_geom_torsion_atom_site_label_3
_geom_torsion_atom_site_label_4
_geom_torsion
_geom_torsion_site_symmetry_1
_geom_torsion_site_symmetry_4
O3 Zn1 O1 C1 -65.0(8) . .
N11 Zn1 O1 C1 77.5(7) . .
N21 Zn1 O1 C1 -178.5(7) . .
O1 Zn1 O3 C8 -179.3(6) . .
N11 Zn1 O3 C8 49.2(8) . .
N21 Zn1 O3 C8 -72.1(7) . .
Zn1 O1 C1 O2 -6.7(14) . .
Zn1 O1 C1 C2 175.8(6) . .
O2 C1 C2 C3 -168.7(9) . .
O1 C1 C2 C3 9.0(13) . .
O2 C1 C2 C7 11.8(15) . .
O1 C1 C2 C7 -170.6(9) . .
C7 C2 C3 C4 -4.5(14) . .
C1 C2 C3 C4 175.9(8) . .
C2 C3 C4 C5 3.5(13) . .
C2 C3 C4 C8 -176.4(9) . 4_676
C3 C4 C5 C6 -0.7(14) . .
C8 C4 C5 C6 179.1(9) 4_676 .
C4 C5 C6 C7 -0.9(15) . .
C3 C2 C7 C6 2.8(15) . .
C1 C2 C7 C6 -177.6(9) . .
C5 C6 C7 C2 -0.1(16) . .
Zn1 O3 C8 O4 -7.6(12) . .
Zn1 O3 C8 C4 169.5(6) . 4_575
O3 Zn1 N11 C15 146.0(6) . .
O1 Zn1 N11 C15 13.7(7) . .
N21 Zn1 N11 C15 -89.3(7) . .
O3 Zn1 N11 C11 -42.5(8) . .
O1 Zn1 N11 C11 -174.8(7) . .
N21 Zn1 N11 C11 82.1(7) . .
C15 N11 C11 C12 3.8(13) . .
Zn1 N11 C11 C12 -167.7(7) . .
N11 C11 C12 C13 0.5(15) . .
C11 C12 C13 C14 -3.5(15) . .
C11 C12 C13 C16 175.0(9) . .
C12 C13 C14 C15 2.3(15) . .
C16 C13 C14 C15 -176.3(9) . .
C11 N11 C15 C14 -5.3(14) . .
Zn1 N11 C15 C14 166.9(8) . .
C13 C14 C15 N11 2.2(15) . .
C12 C13 C16 C17 -147.2(17) . .
C14 C13 C16 C17 31(2) . .
C13 C16 C17 C18 173.4(14) . 2_445
C22 C18 C19 C20 -4(2) . .
C17 C18 C19 C20 -178.8(15) 2_455 .
C18 C19 C20 N21 -1(2) . .
N21 C21 C22 C18 -4(2) . .
C19 C18 C22 C21 6(2) . .
C17 C18 C22 C21 -178.9(16) 2_455 .
C22 C21 N21 C20 -1(2) . .
C22 C21 N21 Zn1 -177.9(12) . .
C19 C20 N21 C21 3.8(18) . .
C19 C20 N21 Zn1 -179.4(9) . .
O3 Zn1 N21 C21 -131.9(9) . .
O1 Zn1 N21 C21 -18.3(10) . .
N11 Zn1 N21 C21 90.7(10) . .
O3 Zn1 N21 C20 51.4(9) . .
O1 Zn1 N21 C20 165.0(8) . .
N11 Zn1 N21 C20 -86.0(9) . .
C37 C31 C32 C33 -178.2(17) . .
C36 C31 C32 C33 -4(2) . .
C31 C32 C33 C34 0(3) . .
C32 C33 C34 C35 2(3) . .
C33 C34 C35 C36 -1(3) . .
C34 C35 C36 C31 -3(3) . .
C37 C31 C36 C35 178.8(14) . .
C32 C31 C36 C35 5(2) . .
C46 C41 C42 C43 10(4) . .
C47 C41 C42 C43 167(3) . .
C41 C42 C43 C44 -5(5) . .
C42 C43 C44 C45 1(4) . .
C43 C44 C45 C46 -5(4) . .
C44 C45 C46 C41 11(4) . .
C42 C41 C46 C45 -12(3) . .
C47 C41 C46 C45 -174(2) . .
